data_4067172
loop_
_publ_author_name
'Muraoka, Takako'
'Nakamura, Tomoko'
'Nakamura, Atsushi'
'Ueno, Keiji'

_publ_section_title
;
 Reactions of (Silyl)(silylene)tungsten and -molybdenum Complexes with
 Sulfur Reagents
;
_journal_issue 24
_journal_name_full Organometallics
_journal_page_first 6624
_journal_paper_doi 10.1021/om100875h
_journal_volume 29
_journal_year 2010
_chemical_formula_moiety '(C36 H53 O2 S2 Si2 W1) (C5 C12)0.25'
_chemical_formula_sum 'C34.25 H49 O2 S2 Si2 W'
_chemical_formula_weight 796.88
_chemical_name_systematic
;
 ?
;
_space_group_IT_number 2
_symmetry_cell_setting triclinic
_symmetry_space_group_name_Hall '-P 1'
_symmetry_space_group_name_H-M 'P -1'
_atom_sites_solution_hydrogens geom
_atom_sites_solution_primary direct
_atom_sites_solution_secondary difmap
_audit_creation_method SHELXL-97
_cell_angle_alpha 71.64(4)
_cell_angle_beta 83.42(5)
_cell_angle_gamma 63.19(4)
_cell_formula_units_Z 2
_cell_length_a 11.566(3)
_cell_length_b 11.7367(11)
_cell_length_c 16.033(3)
_cell_measurement_reflns_used 336
_cell_measurement_temperature 150(2)
_cell_measurement_theta_max 32.0307
_cell_measurement_theta_min 1.3387
_cell_volume 1842.6(10)
_computing_cell_refinement 'CrystalClear (Rigaku Corp., 2000)'
_computing_data_collection 'CrystalClear (Rigaku Corp., 2000)'
_computing_data_reduction 'CrystalClear (Rigaku Corp., 2000)'
_computing_molecular_graphics 'Ortep-3 for Windows (Farrugia, 1997)'
_computing_publication_material 'WinGX publication routines (Farrugia, 1999)'
_computing_structure_refinement 'SHELXL-97 (Sheldrick, 1997)'
_computing_structure_solution 'SHELXS-97 (Sheldrick, 1997)'
_diffrn_ambient_temperature 150(2)
_diffrn_detector_area_resol_mean 10
_diffrn_measured_fraction_theta_full 0.724
_diffrn_measured_fraction_theta_max 0.724
_diffrn_measurement_device_type 'RIGAKU RAXIS-IV Imaging Plate'
_diffrn_measurement_method dtprofit.ref
_diffrn_radiation_monochromator graphite
_diffrn_radiation_source 'Rotating Anode'
_diffrn_radiation_type MoK\a
_diffrn_radiation_wavelength 0.71073
_diffrn_reflns_av_R_equivalents 0.0181
_diffrn_reflns_av_sigmaI/netI 0.0257
_diffrn_reflns_limit_h_max 17
_diffrn_reflns_limit_h_min -17
_diffrn_reflns_limit_k_max 15
_diffrn_reflns_limit_k_min -15
_diffrn_reflns_limit_l_max 22
_diffrn_reflns_limit_l_min -23
_diffrn_reflns_number 20675
_diffrn_reflns_theta_full 32.27
_diffrn_reflns_theta_max 32.27
_diffrn_reflns_theta_min 1.34
_exptl_absorpt_coefficient_mu 3.340
_exptl_absorpt_correction_T_max 1
_exptl_absorpt_correction_T_min 0.8669
_exptl_absorpt_correction_type multi-scan
_exptl_crystal_colour orange
_exptl_crystal_density_diffrn 1.436
_exptl_crystal_density_method 'not measured'
_exptl_crystal_description block
_exptl_crystal_F_000 809
_exptl_crystal_size_max 0.1
_exptl_crystal_size_mid 0.1
_exptl_crystal_size_min 0.1
_refine_diff_density_max 2.398
_refine_diff_density_min -1.704
_refine_diff_density_rms 0.160
_refine_ls_extinction_method none
_refine_ls_goodness_of_fit_ref 1.341
_refine_ls_hydrogen_treatment mixed
_refine_ls_matrix_type full
_refine_ls_number_parameters 399
_refine_ls_number_reflns 9473
_refine_ls_number_restraints 0
_refine_ls_restrained_S_all 1.341
_refine_ls_R_factor_all 0.0362
_refine_ls_R_factor_gt 0.0353
_refine_ls_shift/su_max 0.433
_refine_ls_shift/su_mean 0.001
_refine_ls_structure_factor_coef Fsqd
_refine_ls_weighting_details 'calc w=1/[\s^2^(Fo^2^)+(0.0186P)^2^+6.8249P] where P=(Fo^2^+2Fc^2^)/3'
_refine_ls_weighting_scheme calc
_refine_ls_wR_factor_gt 0.0856
_refine_ls_wR_factor_ref 0.0868
_reflns_number_gt 9356
_reflns_number_total 9473
_reflns_threshold_expression >2sigma(I)
_cod_data_source_file om100875h_si_002.cif
_cod_data_source_block 3
_cod_depositor_comments
;
The following automatic conversions were performed:

'_exptl_absorpt_correction_type' value 'Multi-scan' changed to
'multi-scan' according to
/home/saulius/struct/CIF-dictionaries/cif_core.dic dictionary named
'cif_core.dic' version 2.4.1 from 2010-06-29.

Automatic conversion script
Id: cif_fix_values 1715 2011-07-08 13:25:40Z adriana 
;
_cod_original_cell_volume 1842.7(6)
_cod_database_code 4067172

loop_
_symmetry_equiv_pos_as_xyz
'x, y, z'
'-x, -y, -z'

loop_
_atom_site_label
_atom_site_type_symbol
_atom_site_fract_x
_atom_site_fract_y
_atom_site_fract_z
_atom_site_U_iso_or_equiv
_atom_site_adp_type
_atom_site_occupancy
_atom_site_symmetry_multiplicity
_atom_site_calc_flag
_atom_site_refinement_flags
W W 0.938817(14) 0.980577(15) 0.719128(10) 0.01529(5) Uani 1 1 d .
S1 S 1.05990(10) 0.79466(10) 0.69201(7) 0.0235(2) Uani 1 1 d .
S2 S 0.73228(9) 1.08090(9) 0.64740(6) 0.01694(17) Uani 1 1 d .
Si1 Si 0.60451(10) 1.04767(10) 0.74895(7) 0.01402(19) Uani 1 1 d .
Si2 Si 0.93393(11) 0.75566(12) 0.91705(8) 0.0215(2) Uani 1 1 d .
O1 O 0.6482(3) 1.0670(3) 0.83795(19) 0.0183(5) Uani 1 1 d .
O2 O 0.7776(3) 1.0804(3) 0.9225(2) 0.0279(7) Uani 1 1 d .
C1 C 0.5984(4) 0.8809(4) 0.7845(3) 0.0156(7) Uani 1 1 d .
C2 C 0.6564(4) 0.7807(4) 0.7407(3) 0.0186(7) Uani 1 1 d .
C3 C 0.6435(4) 0.6615(4) 0.7751(3) 0.0257(9) Uani 1 1 d .
H3 H 0.6815 0.5972 0.7456 0.031 Uiso 1 1 calc R
C4 C 0.5776(5) 0.6349(4) 0.8501(3) 0.0270(9) Uani 1 1 d .
C5 C 0.5191(4) 0.7341(4) 0.8922(3) 0.0234(8) Uani 1 1 d .
H5 H 0.4739 0.7189 0.9431 0.028 Uiso 1 1 calc R
C6 C 0.5270(4) 0.8555(4) 0.8599(3) 0.0172(7) Uani 1 1 d .
C7 C 0.7346(4) 0.7906(4) 0.6596(3) 0.0222(8) Uani 1 1 d .
H7A H 0.8142 0.7884 0.6736 0.033 Uiso 1 1 calc R
H7B H 0.6862 0.8729 0.6154 0.033 Uiso 1 1 calc R
H7C H 0.7535 0.7167 0.6379 0.033 Uiso 1 1 calc R
C8 C 0.5663(7) 0.5055(6) 0.8850(4) 0.0467(15) Uani 1 1 d .
H8A H 0.5903 0.4606 0.8405 0.070 Uiso 1 1 calc R
H8B H 0.4785 0.5236 0.9009 0.070 Uiso 1 1 calc R
H8C H 0.6228 0.4496 0.9359 0.070 Uiso 1 1 calc R
C9 C 0.4510(5) 0.9580(4) 0.9079(3) 0.0257(9) Uani 1 1 d .
H9A H 0.4069 0.9222 0.9554 0.039 Uiso 1 1 calc R
H9B H 0.3887 1.0373 0.8679 0.039 Uiso 1 1 calc R
H9C H 0.5092 0.9797 0.9307 0.039 Uiso 1 1 calc R
C10 C 0.4368(4) 1.1877(4) 0.7134(3) 0.0167(7) Uani 1 1 d .
C11 C 0.3730(4) 1.1885(4) 0.6432(3) 0.0220(8) Uani 1 1 d .
C12 C 0.2437(4) 1.2812(4) 0.6198(3) 0.0277(9) Uani 1 1 d .
H12 H 0.2036 1.2791 0.5736 0.033 Uiso 1 1 calc R
C13 C 0.1743(4) 1.3753(4) 0.6630(3) 0.0285(10) Uani 1 1 d .
C14 C 0.2391(4) 1.3789(4) 0.7288(3) 0.0284(9) Uani 1 1 d .
H14 H 0.1947 1.4439 0.7572 0.034 Uiso 1 1 calc R
C15 C 0.3678(4) 1.2898(4) 0.7546(3) 0.0217(8) Uani 1 1 d .
C16 C 0.4403(4) 1.0920(5) 0.5898(3) 0.0250(9) Uani 1 1 d .
H16A H 0.4588 1.0028 0.6259 0.038 Uiso 1 1 calc R
H16B H 0.5198 1.0962 0.5687 0.038 Uiso 1 1 calc R
H16C H 0.3851 1.1157 0.5407 0.038 Uiso 1 1 calc R
C17 C 0.0336(5) 1.4713(5) 0.6392(4) 0.0408(13) Uani 1 1 d .
H17A H 0.0050 1.4531 0.5931 0.061 Uiso 1 1 calc R
H17B H 0.0242 1.5614 0.6195 0.061 Uiso 1 1 calc R
H17C H -0.0177 1.4606 0.6899 0.061 Uiso 1 1 calc R
C18 C 0.4249(5) 1.3093(5) 0.8269(4) 0.0322(11) Uani 1 1 d .
H18A H 0.3645 1.3903 0.8396 0.048 Uiso 1 1 calc R
H18B H 0.5043 1.3152 0.8079 0.048 Uiso 1 1 calc R
H18C H 0.4419 1.2349 0.8790 0.048 Uiso 1 1 calc R
C19 C 0.9451(6) 0.6229(5) 0.8720(3) 0.0357(11) Uani 1 1 d .
H19A H 0.8610 0.6449 0.8510 0.053 Uiso 1 1 calc R
H19B H 0.9763 0.5388 0.9175 0.053 Uiso 1 1 calc R
H19C H 1.0039 0.6166 0.8244 0.053 Uiso 1 1 calc R
C20 C 0.8168(5) 0.7649(5) 1.0080(3) 0.0334(10) Uani 1 1 d .
H20A H 0.8090 0.8326 1.0327 0.050 Uiso 1 1 calc R
H20B H 0.8475 0.6801 1.0527 0.050 Uiso 1 1 calc R
H20C H 0.7336 0.7868 0.9853 0.050 Uiso 1 1 calc R
C21 C 1.0968(5) 0.7145(6) 0.9584(4) 0.0406(13) Uani 1 1 d .
H21A H 1.0899 0.7832 0.9817 0.061 Uiso 1 1 calc R
H21B H 1.1558 0.7088 0.9109 0.061 Uiso 1 1 calc R
H21C H 1.1284 0.6304 1.0038 0.061 Uiso 1 1 calc R
C22 C 0.9176(4) 1.1982(4) 0.7058(3) 0.0249(9) Uani 1 1 d .
C23 C 0.9453(4) 1.1836(4) 0.6197(3) 0.0218(8) Uani 1 1 d .
C24 C 1.0728(4) 1.0790(4) 0.6227(3) 0.0217(8) Uani 1 1 d .
C25 C 1.1213(4) 1.0253(5) 0.7118(3) 0.0235(8) Uani 1 1 d .
C26 C 1.0259(4) 1.1027(5) 0.7623(3) 0.0265(9) Uani 1 1 d .
C27 C 0.7965(5) 1.3067(5) 0.7287(5) 0.0425(14) Uani 1 1 d .
H27A H 0.7908 1.2864 0.7915 0.064 Uiso 1 1 calc R
H27B H 0.7218 1.3114 0.7044 0.064 Uiso 1 1 calc R
H27C H 0.8000 1.3910 0.7048 0.064 Uiso 1 1 calc R
C28 C 0.8620(5) 1.2739(5) 0.5386(3) 0.0342(11) Uani 1 1 d .
H28A H 0.7738 1.2894 0.5507 0.051 Uiso 1 1 calc R
H28B H 0.8916 1.2327 0.4923 0.051 Uiso 1 1 calc R
H28C H 0.8673 1.3575 0.5209 0.051 Uiso 1 1 calc R
C29 C 1.1441(5) 1.0324(5) 0.5467(3) 0.0303(10) Uani 1 1 d .
H29A H 1.0829 1.0532 0.5021 0.046 Uiso 1 1 calc R
H29B H 1.1968 0.9375 0.5664 0.046 Uiso 1 1 calc R
H29C H 1.1983 1.0766 0.5229 0.046 Uiso 1 1 calc R
C30 C 1.2536(4) 0.9202(6) 0.7439(4) 0.0364(11) Uani 1 1 d .
H30A H 1.2854 0.8605 0.7084 0.055 Uiso 1 1 calc R
H30B H 1.2506 0.8711 0.8039 0.055 Uiso 1 1 calc R
H30C H 1.3102 0.9612 0.7401 0.055 Uiso 1 1 calc R
C31 C 1.0471(6) 1.0953(7) 0.8551(4) 0.0436(14) Uani 1 1 d .
H31A H 1.0804 1.1573 0.8542 0.065 Uiso 1 1 calc R
H31B H 1.1082 1.0063 0.8857 0.065 Uiso 1 1 calc R
H31C H 0.9664 1.1176 0.8847 0.065 Uiso 1 1 calc R
C32 C 0.8729(4) 0.9287(4) 0.8344(3) 0.0187(7) Uani 1 1 d .
C33 C 0.7677(4) 1.0319(4) 0.8693(3) 0.0171(7) Uani 1 1 d .
C81 C 0.4486(14) 0.6166(19) 0.6231(15) 0.027(5) Uani 0.25 1 d P
C82 C 0.4913(14) 0.6045(17) 0.5635(18) 0.119(11) Uani 0.50 1 d P
C83 C 0.4850(12) 0.4955(14) 0.5369(16) 0.127(12) Uani 0.50 1 d P

loop_
_atom_site_aniso_label
_atom_site_aniso_U_11
_atom_site_aniso_U_22
_atom_site_aniso_U_33
_atom_site_aniso_U_23
_atom_site_aniso_U_13
_atom_site_aniso_U_12
W 0.01238(7) 0.01948(8) 0.01480(8) -0.00662(5) 0.00200(5) -0.00702(6)
S1 0.0188(4) 0.0234(5) 0.0262(5) -0.0119(4) 0.0044(4) -0.0053(4)
S2 0.0133(4) 0.0207(4) 0.0158(4) -0.0036(3) 0.0010(3) -0.0080(3)
Si1 0.0117(4) 0.0154(5) 0.0163(5) -0.0070(4) 0.0021(4) -0.0059(4)
Si2 0.0194(5) 0.0223(5) 0.0162(5) -0.0024(4) -0.0015(4) -0.0055(4)
O1 0.0141(12) 0.0263(14) 0.0194(14) -0.0141(11) 0.0047(11) -0.0091(11)
O2 0.0250(15) 0.0434(19) 0.0254(17) -0.0230(14) 0.0043(13) -0.0159(14)
C1 0.0141(16) 0.0162(17) 0.0169(18) -0.0054(13) -0.0007(14) -0.0065(13)
C2 0.0175(17) 0.0176(17) 0.022(2) -0.0089(14) 0.0021(16) -0.0072(14)
C3 0.031(2) 0.0206(19) 0.030(2) -0.0122(16) 0.0039(19) -0.0127(17)
C4 0.032(2) 0.024(2) 0.032(2) -0.0097(17) 0.005(2) -0.0181(18)
C5 0.027(2) 0.025(2) 0.021(2) -0.0044(15) 0.0030(18) -0.0161(17)
C6 0.0181(17) 0.0213(18) 0.0136(17) -0.0050(13) -0.0001(15) -0.0097(15)
C7 0.0254(19) 0.0198(19) 0.025(2) -0.0140(15) 0.0076(17) -0.0094(16)
C8 0.067(4) 0.035(3) 0.053(4) -0.016(2) 0.018(3) -0.037(3)
C9 0.033(2) 0.030(2) 0.020(2) -0.0125(16) 0.0097(19) -0.0175(19)
C10 0.0138(16) 0.0150(16) 0.0208(19) -0.0068(13) 0.0039(15) -0.0058(13)
C11 0.0178(18) 0.0221(19) 0.025(2) -0.0048(15) -0.0005(16) -0.0091(16)
C12 0.0178(19) 0.023(2) 0.037(3) -0.0044(17) -0.0067(18) -0.0062(16)
C13 0.0160(18) 0.020(2) 0.042(3) -0.0026(17) -0.0017(19) -0.0055(16)
C14 0.0201(19) 0.0176(19) 0.043(3) -0.0124(18) 0.0045(19) -0.0034(16)
C15 0.0185(18) 0.0160(17) 0.032(2) -0.0130(15) 0.0058(17) -0.0066(15)
C16 0.0182(18) 0.032(2) 0.025(2) -0.0100(17) -0.0046(17) -0.0093(17)
C17 0.018(2) 0.027(2) 0.064(4) -0.010(2) -0.002(2) -0.0008(18)
C18 0.027(2) 0.028(2) 0.047(3) -0.028(2) 0.002(2) -0.0067(18)
C19 0.053(3) 0.022(2) 0.026(2) -0.0024(17) -0.003(2) -0.014(2)
C20 0.033(2) 0.031(2) 0.024(2) -0.0030(18) 0.005(2) -0.008(2)
C21 0.027(2) 0.045(3) 0.036(3) 0.003(2) -0.011(2) -0.012(2)
C22 0.0229(19) 0.025(2) 0.034(2) -0.0159(17) 0.0088(18) -0.0145(17)
C23 0.0197(18) 0.0225(19) 0.027(2) -0.0072(15) 0.0058(17) -0.0135(16)
C24 0.0195(18) 0.030(2) 0.022(2) -0.0108(16) 0.0061(16) -0.0155(17)
C25 0.0186(18) 0.037(2) 0.022(2) -0.0114(17) 0.0026(17) -0.0170(18)
C26 0.028(2) 0.043(3) 0.025(2) -0.0183(19) 0.0106(19) -0.026(2)
C27 0.039(3) 0.027(2) 0.069(4) -0.029(3) 0.022(3) -0.016(2)
C28 0.031(2) 0.032(2) 0.035(3) 0.0036(19) -0.003(2) -0.018(2)
C29 0.032(2) 0.050(3) 0.022(2) -0.017(2) 0.014(2) -0.028(2)
C30 0.017(2) 0.052(3) 0.037(3) -0.009(2) -0.004(2) -0.014(2)
C31 0.051(3) 0.080(4) 0.034(3) -0.034(3) 0.012(3) -0.048(3)
C32 0.0132(16) 0.0218(18) 0.0209(19) -0.0083(14) -0.0004(15) -0.0060(14)
C33 0.0161(16) 0.0187(17) 0.0160(18) -0.0076(13) 0.0034(15) -0.0064(14)
C81 0.000(6) 0.026(9) 0.056(13) -0.042(10) -0.010(7) 0.016(6)
C82 0.029(7) 0.055(10) 0.20(2) 0.085(13) -0.070(11) -0.021(7)
C83 0.023(6) 0.047(7) 0.23(3) 0.111(12) -0.084(11) -0.027(5)

loop_
_atom_type_symbol
_atom_type_description
_atom_type_scat_dispersion_real
_atom_type_scat_dispersion_imag
_atom_type_scat_source
C C 0.0033 0.0016 'International Tables Vol C Tables 4.2.6.8 and 6.1.1.4'
H H 0.0000 0.0000 'International Tables Vol C Tables 4.2.6.8 and 6.1.1.4'
W W -0.8490 6.8722 'International Tables Vol C Tables 4.2.6.8 and 6.1.1.4'
S S 0.1246 0.1234 'International Tables Vol C Tables 4.2.6.8 and 6.1.1.4'
Si Si 0.0817 0.0704 'International Tables Vol C Tables 4.2.6.8 and 6.1.1.4'
O O 0.0106 0.0060 'International Tables Vol C Tables 4.2.6.8 and 6.1.1.4'

loop_
_geom_angle_atom_site_label_1
_geom_angle_atom_site_label_2
_geom_angle_atom_site_label_3
_geom_angle
_geom_angle_site_symmetry_1
C32 W S1 104.31(13) .
C32 W C26 93.44(16) .
S1 W C26 122.18(12) .
C32 W C25 117.45(16) .
S1 W C25 89.98(12) .
C26 W C25 35.14(15) .
C32 W S2 93.34(12) .
S1 W S2 110.12(5) .
C26 W S2 123.41(13) .
C25 W S2 138.19(12) .
C32 W C22 103.48(17) .
S1 W C22 144.63(11) .
C26 W C22 34.51(16) .
C25 W C22 57.66(16) .
S2 W C22 89.56(12) .
C32 W C23 136.73(16) .
S1 W C23 117.98(11) .
C26 W C23 57.22(16) .
C25 W C23 57.20(15) .
S2 W C23 81.03(11) .
C22 W C23 34.28(15) .
C32 W C24 150.01(15) .
S1 W C24 88.85(11) .
C26 W C24 57.18(15) .
C25 W C24 34.35(14) .
S2 W C24 107.47(11) .
C22 W C24 56.65(15) .
C23 W C24 33.78(14) .
Si1 S2 W 105.17(6) .
O1 Si1 C1 107.22(17) .
O1 Si1 C10 106.39(17) .
C1 Si1 C10 109.95(17) .
O1 Si1 S2 106.91(11) .
C1 Si1 S2 118.55(14) .
C10 Si1 S2 107.17(14) .
C19 Si2 C21 110.1(3) .
C19 Si2 C20 107.5(3) .
C21 Si2 C20 110.8(3) .
C19 Si2 C32 114.3(2) .
C21 Si2 C32 106.8(2) .
C20 Si2 C32 107.3(2) .
C33 O1 Si1 130.3(3) .
C6 C1 C2 117.4(3) .
C6 C1 Si1 116.8(3) .
C2 C1 Si1 125.7(3) .
C3 C2 C1 119.2(4) .
C3 C2 C7 115.9(4) .
C1 C2 C7 124.9(4) .
C4 C3 C2 123.4(4) .
C3 C4 C5 117.3(4) .
C3 C4 C8 121.8(4) .
C5 C4 C8 120.9(5) .
C6 C5 C4 121.6(4) .
C5 C6 C1 121.0(4) .
C5 C6 C9 116.1(4) .
C1 C6 C9 122.8(3) .
C11 C10 C15 117.3(4) .
C11 C10 Si1 117.8(3) .
C15 C10 Si1 124.8(3) .
C12 C11 C10 120.6(4) .
C12 C11 C16 117.4(4) .
C10 C11 C16 122.0(4) .
C13 C12 C11 122.1(4) .
C12 C13 C14 117.2(4) .
C12 C13 C17 121.5(5) .
C14 C13 C17 121.3(5) .
C13 C14 C15 123.2(4) .
C14 C15 C10 119.4(4) .
C14 C15 C18 116.4(4) .
C10 C15 C18 124.2(4) .
C26 C22 C23 108.6(4) .
C26 C22 C27 126.8(5) .
C23 C22 C27 124.4(5) .
C26 C22 W 71.9(2) .
C23 C22 W 74.7(2) .
C27 C22 W 123.4(3) .
C24 C23 C22 107.9(4) .
C24 C23 C28 125.9(4) .
C22 C23 C28 125.7(4) .
C24 C23 W 73.9(2) .
C22 C23 W 71.0(2) .
C28 C23 W 126.7(3) .
C23 C24 C25 107.8(4) .
C23 C24 C29 126.5(4) .
C25 C24 C29 125.7(4) .
C23 C24 W 72.3(2) .
C25 C24 W 69.5(2) .
C29 C24 W 123.5(3) .
C24 C25 C26 107.9(4) .
C24 C25 C30 126.0(4) .
C26 C25 C30 125.7(4) .
C24 C25 W 76.1(2) .
C26 C25 W 72.3(2) .
C30 C25 W 123.4(3) .
C22 C26 C25 107.8(4) .
C22 C26 C31 126.6(5) .
C25 C26 C31 125.0(5) .
C22 C26 W 73.6(2) .
C25 C26 W 72.5(2) .
C31 C26 W 126.4(3) .
C33 C32 Si2 112.3(3) .
C33 C32 W 119.9(3) .
Si2 C32 W 127.7(2) .
O2 C33 O1 119.5(4) .
O2 C33 C32 127.6(4) .
O1 C33 C32 112.8(3) .
C81 C82 C83 114.9(17) .
C83 C83 C82 109.6(15) 2_666

loop_
_geom_bond_atom_site_label_1
_geom_bond_atom_site_label_2
_geom_bond_distance
_geom_bond_site_symmetry_2
W C32 1.937(4) .
W S1 2.1480(14) .
W C26 2.373(4) .
W C25 2.376(4) .
W S2 2.3781(17) .
W C22 2.394(4) .
W C23 2.442(4) .
W C24 2.463(4) .
S2 Si1 2.1343(18) .
Si1 O1 1.678(3) .
Si1 C1 1.891(4) .
Si1 C10 1.891(4) .
Si2 C19 1.863(5) .
Si2 C21 1.867(5) .
Si2 C20 1.868(5) .
Si2 C32 1.899(4) .
O1 C33 1.359(5) .
O2 C33 1.206(5) .
C1 C6 1.414(6) .
C1 C2 1.423(5) .
C2 C3 1.402(6) .
C2 C7 1.501(6) .
C3 C4 1.377(7) .
C4 C5 1.397(6) .
C4 C8 1.505(6) .
C5 C6 1.395(5) .
C6 C9 1.512(6) .
C10 C11 1.411(6) .
C10 C15 1.422(5) .
C11 C12 1.402(6) .
C11 C16 1.512(6) .
C12 C13 1.379(7) .
C13 C14 1.383(7) .
C13 C17 1.510(6) .
C14 C15 1.395(6) .
C15 C18 1.521(6) .
C22 C26 1.414(7) .
C22 C23 1.426(6) .
C22 C27 1.512(6) .
C23 C24 1.425(6) .
C23 C28 1.496(6) .
C24 C25 1.431(6) .
C24 C29 1.499(6) .
C25 C26 1.433(6) .
C25 C30 1.485(6) .
C26 C31 1.505(7) .
C32 C33 1.484(5) .
C81 C82 1.04(3) .
C82 C83 1.50(4) .
C83 C83 1.18(5) 2_666
